data_1555577
loop_
_publ_author_name
'Li, Chao'
'Jiang, Kun'
'Ouyang, Qin'
'Liu, Tian-Yu'
'Chen, Ying-Chun'

_publ_section_title
;
 [3 + 1]- and [3 + 2]-Cycloadditions of Azaoxyallyl Cations and Sulfur
 Ylides.
;
_journal_issue 11
_journal_name_full 'Organic letters'
_journal_page_first 2738
_journal_page_last 2741
_journal_paper_doi 10.1021/acs.orglett.6b01194
_journal_volume 18
_journal_year 2016
_chemical_formula_sum 'C18 H17 N O3'
_chemical_formula_weight 295.32
_space_group_crystal_system triclinic
_space_group_IT_number 2
_space_group_name_Hall '-P 1'
_space_group_name_H-M_alt 'P -1'
_atom_sites_solution_hydrogens geom
_audit_creation_method SHELXL-2013
_cell_angle_alpha 109.029(10)
_cell_angle_beta 92.163(9)
_cell_angle_gamma 110.061(10)
_cell_formula_units_Z 2
_cell_length_a 9.2442(10)
_cell_length_b 9.4365(10)
_cell_length_c 10.1285(11)
_cell_measurement_reflns_used 1341
_cell_measurement_temperature 289(2)
_cell_measurement_theta_max 25.4790
_cell_measurement_theta_min 4.1300
_cell_volume 773.37(17)
_computing_cell_refinement 'CrysAlisPro (Agilent Technologies)'
_computing_data_collection 'CrysAlisPro (Agilent Technologies)'
_computing_data_reduction 'CrysAlisPro (Agilent Technologies)'
_computing_molecular_graphics 'Ortep-3 (L. J. Farrugia, 2001)'
_computing_publication_material SHELXL-97
_computing_structure_refinement 'SHELXL-97 (Sheldrick, 1997)'
_computing_structure_solution 'SHELXS-97 (Sheldrick, 1997)'
_diffrn_ambient_temperature 289(2)
_diffrn_detector_area_resol_mean 15.9149
_diffrn_measured_fraction_theta_full 0.997
_diffrn_measured_fraction_theta_max 0.997
_diffrn_measurement_device_type 'Gemini S Ultra, Agilent Technologies'
_diffrn_measurement_method '\w scans'
_diffrn_radiation_source 'Enhance (Mo) X-ray Source'
_diffrn_radiation_type MoK\a
_diffrn_radiation_wavelength 0.71073
_diffrn_reflns_av_R_equivalents 0.0242
_diffrn_reflns_av_unetI/netI 0.0383
_diffrn_reflns_Laue_measured_fraction_full 0.997
_diffrn_reflns_Laue_measured_fraction_max 0.997
_diffrn_reflns_limit_h_max 11
_diffrn_reflns_limit_h_min -11
_diffrn_reflns_limit_k_max 11
_diffrn_reflns_limit_k_min -11
_diffrn_reflns_limit_l_max 12
_diffrn_reflns_limit_l_min -12
_diffrn_reflns_number 6062
_diffrn_reflns_point_group_measured_fraction_full 0.997
_diffrn_reflns_point_group_measured_fraction_max 0.997
_diffrn_reflns_theta_full 25.242
_diffrn_reflns_theta_max 26.370
_diffrn_reflns_theta_min 3.472
_exptl_absorpt_coefficient_mu 0.087
_exptl_absorpt_correction_T_max 1.00000
_exptl_absorpt_correction_T_min 0.98981
_exptl_absorpt_correction_type multi-scan
_exptl_absorpt_process_details
;
CrysAlisPro, Agilent Technologies,
Version 1.171.37.35 (release 13-08-2014 CrysAlis171 .NET)
(compiled Aug 13 2014,18:06:01)
Empirical absorption correction using spherical harmonics,
 implemented in SCALE3 ABSPACK scaling algorithm.
;
_exptl_crystal_colour colorless
_exptl_crystal_density_diffrn 1.268
_exptl_crystal_description block
_exptl_crystal_F_000 312
_exptl_crystal_size_max 0.320
_exptl_crystal_size_mid 0.300
_exptl_crystal_size_min 0.240
_refine_diff_density_max 0.357
_refine_diff_density_min -0.438
_refine_diff_density_rms 0.144
_refine_ls_extinction_method none
_refine_ls_goodness_of_fit_ref 1.070
_refine_ls_hydrogen_treatment constr
_refine_ls_matrix_type full
_refine_ls_number_parameters 200
_refine_ls_number_reflns 3155
_refine_ls_number_restraints 0
_refine_ls_restrained_S_all 1.070
_refine_ls_R_factor_all 0.0861
_refine_ls_R_factor_gt 0.0520
_refine_ls_shift/su_max 0.001
_refine_ls_shift/su_mean 0.000
_refine_ls_structure_factor_coef Fsqd
_refine_ls_weighting_details 'w=1/[\s^2^(Fo^2^)+(0.0627P)^2^+0.7810P] where P=(Fo^2^+2Fc^2^)/3'
_refine_ls_weighting_scheme calc
_refine_ls_wR_factor_gt 0.1272
_refine_ls_wR_factor_ref 0.1962
_reflns_Friedel_coverage 0.000
_reflns_number_gt 2231
_reflns_number_total 3155
_reflns_threshold_expression 'I > 2\s(I)'
_cod_data_source_file ol6b01194_si_002.cif
_cod_data_source_block 3a
_cod_original_cell_volume 773.37(16)
_cod_database_code 1555577
_shelx_space_group_comment
;
The symmetry employed for this shelxl refinement is uniquely defined
by the following loop, which should always be used as a source of
symmetry information in preference to the above space-group names.
They are only intended as comments.
;
_shelx_estimated_absorpt_t_min 0.973
_shelx_estimated_absorpt_t_max 0.980
_shelxl_version_number 2013-4

loop_
_space_group_symop_operation_xyz
'x, y, z'
'-x, -y, -z'

loop_
_atom_site_label
_atom_site_type_symbol
_atom_site_fract_x
_atom_site_fract_y
_atom_site_fract_z
_atom_site_U_iso_or_equiv
_atom_site_adp_type
_atom_site_occupancy
_atom_site_site_symmetry_order
_atom_site_calc_flag
_atom_site_refinement_flags_posn
_atom_site_refinement_flags_adp
O3 O 0.1328(2) -1.0657(2) 0.2047(2) 0.0513(5) Uani 1 1 d . .
O2 O 0.2177(3) -0.7047(3) 0.1687(2) 0.0655(7) Uani 1 1 d . .
O1 O -0.2020(3) -1.1016(3) 0.2489(3) 0.0881(9) Uani 1 1 d . .
N1 N 0.0618(3) -0.9551(3) 0.2553(3) 0.0500(6) Uani 1 1 d . .
C1 C 0.1352(3) -0.7889(3) 0.3586(3) 0.0413(6) Uani 1 1 d . .
H1 H 0.1967 -0.7825 0.4428 0.050 Uiso 1 1 calc R U
C4 C 0.2243(3) -0.6652(3) 0.2965(3) 0.0441(6) Uani 1 1 d . .
C6 C 0.3249(3) -0.4466(3) 0.5399(3) 0.0479(7) Uani 1 1 d . .
H6 H 0.2703 -0.5196 0.5809 0.058 Uiso 1 1 calc R U
C5 C 0.3154(3) -0.4962(3) 0.3939(3) 0.0410(6) Uani 1 1 d . .
C8 C 0.4985(4) -0.1808(4) 0.5655(4) 0.0595(8) Uani 1 1 d . .
H8 H 0.5606 -0.0754 0.6233 0.071 Uiso 1 1 calc R U
C11 C -0.0742(4) -0.7748(4) 0.5278(3) 0.0624(9) Uani 1 1 d . .
H11A H -0.0268 -0.8267 0.5732 0.094 Uiso 1 1 calc R U
H11B H -0.1854 -0.8191 0.5226 0.094 Uiso 1 1 calc R U
H11C H -0.0347 -0.6608 0.5815 0.094 Uiso 1 1 calc R U
C14 C 0.1273(4) -1.3714(4) -0.0688(3) 0.0554(8) Uani 1 1 d . .
H14 H 0.0205 -1.3993 -0.0925 0.066 Uiso 1 1 calc R U
C7 C 0.4154(4) -0.2890(4) 0.6245(3) 0.0571(8) Uani 1 1 d . .
H7 H 0.4200 -0.2559 0.7222 0.069 Uiso 1 1 calc R U
C2 C -0.0357(3) -0.8031(4) 0.3795(3) 0.0463(7) Uani 1 1 d . .
H2 H -0.0724 -0.7422 0.3334 0.056 Uiso 1 1 calc R U
C13 C 0.2213(4) -1.2125(3) 0.0102(3) 0.0480(7) Uani 1 1 d . .
C17 C 0.4438(4) -1.2909(5) -0.0013(4) 0.0701(10) Uani 1 1 d . .
H17 H 0.5506 -1.2645 0.0208 0.084 Uiso 1 1 calc R U
C10 C 0.3980(4) -0.3846(4) 0.3355(3) 0.0516(7) Uani 1 1 d . .
H10 H 0.3911 -0.4157 0.2376 0.062 Uiso 1 1 calc R U
C9 C 0.4898(4) -0.2286(4) 0.4207(4) 0.0599(8) Uani 1 1 d . .
H9 H 0.5460 -0.1554 0.3806 0.072 Uiso 1 1 calc R U
C16 C 0.3459(5) -1.4485(5) -0.0798(4) 0.0702(10) Uani 1 1 d . .
H16 H 0.3878 -1.5280 -0.1103 0.084 Uiso 1 1 calc R U
C12 C 0.1507(5) -1.0866(4) 0.0588(3) 0.0701(10) Uani 1 1 d . .
H12A H 0.2186 -0.9855 0.0524 0.084 Uiso 1 1 calc R U
H12B H 0.0501 -1.1221 0.0006 0.084 Uiso 1 1 calc R U
C18 C 0.3811(4) -1.1732(4) 0.0439(3) 0.0607(8) Uani 1 1 d . .
H18 H 0.4461 -1.0671 0.0972 0.073 Uiso 1 1 calc R U
C15 C 0.1899(5) -1.4891(4) -0.1129(3) 0.0653(9) Uani 1 1 d . .
H15 H 0.1254 -1.5957 -0.1651 0.078 Uiso 1 1 calc R U
C3 C -0.0857(4) -0.9825(4) 0.2833(3) 0.0535(8) Uani 1 1 d . .

loop_
_atom_site_aniso_label
_atom_site_aniso_U_11
_atom_site_aniso_U_22
_atom_site_aniso_U_33
_atom_site_aniso_U_23
_atom_site_aniso_U_13
_atom_site_aniso_U_12
O3 0.0673(14) 0.0469(11) 0.0482(11) 0.0156(9) 0.0201(10) 0.0322(10)
O2 0.0886(17) 0.0568(13) 0.0420(12) 0.0144(10) 0.0160(11) 0.0192(12)
O1 0.0540(15) 0.0670(16) 0.103(2) 0.0061(14) 0.0178(14) -0.0017(13)
N1 0.0461(14) 0.0392(13) 0.0584(15) 0.0084(11) 0.0143(11) 0.0166(11)
C1 0.0393(14) 0.0398(14) 0.0449(15) 0.0126(12) 0.0083(11) 0.0173(12)
C4 0.0449(15) 0.0460(15) 0.0437(15) 0.0152(12) 0.0122(12) 0.0204(13)
C6 0.0547(17) 0.0452(16) 0.0451(16) 0.0186(13) 0.0096(13) 0.0179(13)
C5 0.0401(14) 0.0419(14) 0.0454(15) 0.0173(12) 0.0134(11) 0.0187(12)
C8 0.0520(18) 0.0434(17) 0.074(2) 0.0131(16) -0.0002(16) 0.0153(14)
C11 0.062(2) 0.077(2) 0.0573(19) 0.0244(17) 0.0252(16) 0.0350(18)
C14 0.0567(19) 0.0566(19) 0.0508(17) 0.0182(14) 0.0076(14) 0.0200(15)
C7 0.067(2) 0.0514(18) 0.0466(17) 0.0107(14) 0.0001(14) 0.0215(16)
C2 0.0427(15) 0.0542(17) 0.0478(16) 0.0187(13) 0.0119(12) 0.0245(13)
C13 0.067(2) 0.0470(16) 0.0378(15) 0.0170(12) 0.0169(13) 0.0284(15)
C17 0.061(2) 0.105(3) 0.068(2) 0.047(2) 0.0224(18) 0.043(2)
C10 0.0565(18) 0.0522(17) 0.0539(17) 0.0227(14) 0.0232(14) 0.0250(15)
C9 0.0536(19) 0.0481(18) 0.083(2) 0.0308(17) 0.0237(17) 0.0170(15)
C16 0.104(3) 0.086(3) 0.054(2) 0.0317(19) 0.033(2) 0.067(3)
C12 0.117(3) 0.070(2) 0.0467(18) 0.0213(16) 0.0257(19) 0.061(2)
C18 0.067(2) 0.0562(19) 0.0479(18) 0.0182(15) 0.0072(15) 0.0116(16)
C15 0.098(3) 0.0447(17) 0.0500(18) 0.0100(14) 0.0095(18) 0.0299(18)
C3 0.0447(17) 0.0542(18) 0.0550(18) 0.0151(14) 0.0108(13) 0.0148(14)

loop_
_atom_type_symbol
_atom_type_description
_atom_type_scat_dispersion_real
_atom_type_scat_dispersion_imag
_atom_type_scat_source
C C 0.0033 0.0016 'International Tables Vol C Tables 4.2.6.8 and 6.1.1.4'
H H 0.0000 0.0000 'International Tables Vol C Tables 4.2.6.8 and 6.1.1.4'
N N 0.0061 0.0033 'International Tables Vol C Tables 4.2.6.8 and 6.1.1.4'
O O 0.0106 0.0060 'International Tables Vol C Tables 4.2.6.8 and 6.1.1.4'

loop_
_geom_angle_atom_site_label_1
_geom_angle_atom_site_label_2
_geom_angle_atom_site_label_3
_geom_angle
N1 O3 C12 109.7(2)
C3 N1 O3 128.8(2)
C3 N1 C1 97.2(2)
O3 N1 C1 127.1(2)
N1 C1 C4 114.5(2)
N1 C1 C2 85.37(19)
C4 C1 C2 116.8(2)
N1 C1 H1 112.5
C4 C1 H1 112.5
C2 C1 H1 112.5
O2 C4 C5 121.5(3)
O2 C4 C1 119.7(3)
C5 C4 C1 118.8(2)
C7 C6 C5 120.1(3)
C7 C6 H6 120.0
C5 C6 H6 120.0
C6 C5 C10 118.8(3)
C6 C5 C4 123.0(3)
C10 C5 C4 118.2(3)
C7 C8 C9 119.9(3)
C7 C8 H8 120.0
C9 C8 H8 120.0
C2 C11 H11A 109.5
C2 C11 H11B 109.5
H11A C11 H11B 109.5
C2 C11 H11C 109.5
H11A C11 H11C 109.5
H11B C11 H11C 109.5
C15 C14 C13 120.9(3)
C15 C14 H14 119.5
C13 C14 H14 119.5
C8 C7 C6 120.5(3)
C8 C7 H7 119.7
C6 C7 H7 119.7
C11 C2 C3 115.0(3)
C11 C2 C1 117.9(2)
C3 C2 C1 86.0(2)
C11 C2 H2 111.9
C3 C2 H2 111.9
C1 C2 H2 111.9
C14 C13 C18 118.6(3)
C14 C13 C12 120.2(3)
C18 C13 C12 121.3(3)
C18 C17 C16 119.3(3)
C18 C17 H17 120.3
C16 C17 H17 120.3
C9 C10 C5 120.7(3)
C9 C10 H10 119.6
C5 C10 H10 119.6
C10 C9 C8 120.0(3)
C10 C9 H9 120.0
C8 C9 H9 120.0
C15 C16 C17 121.1(3)
C15 C16 H16 119.5
C17 C16 H16 119.5
O3 C12 C13 106.4(2)
O3 C12 H12A 110.4
C13 C12 H12A 110.4
O3 C12 H12B 110.4
C13 C12 H12B 110.4
H12A C12 H12B 108.6
C17 C18 C13 120.4(3)
C17 C18 H18 119.8
C13 C18 H18 119.8
C16 C15 C14 119.7(3)
C16 C15 H15 120.1
C14 C15 H15 120.1
O1 C3 N1 133.0(3)
O1 C3 C2 136.6(3)
N1 C3 C2 90.3(2)

loop_
_geom_bond_atom_site_label_1
_geom_bond_atom_site_label_2
_geom_bond_distance
O3 N1 1.389(3)
O3 C12 1.450(4)
O2 C4 1.218(3)
O1 C3 1.195(4)
N1 C3 1.356(4)
N1 C1 1.471(3)
C1 C4 1.515(4)
C1 C2 1.567(4)
C1 H1 0.9800
C4 C5 1.488(4)
C6 C7 1.381(4)
C6 C5 1.387(4)
C6 H6 0.9300
C5 C10 1.390(4)
C8 C7 1.373(5)
C8 C9 1.377(5)
C8 H8 0.9300
C11 C2 1.516(4)
C11 H11A 0.9600
C11 H11B 0.9600
C11 H11C 0.9600
C14 C15 1.380(4)
C14 C13 1.384(4)
C14 H14 0.9300
C7 H7 0.9300
C2 C3 1.543(4)
C2 H2 0.9800
C13 C18 1.394(5)
C13 C12 1.501(4)
C17 C18 1.381(5)
C17 C16 1.384(5)
C17 H17 0.9300
C10 C9 1.375(4)
C10 H10 0.9300
C9 H9 0.9300
C16 C15 1.357(5)
C16 H16 0.9300
C12 H12A 0.9700
C12 H12B 0.9700
C18 H18 0.9300
C15 H15 0.9300

loop_
_geom_torsion_atom_site_label_1
_geom_torsion_atom_site_label_2
_geom_torsion_atom_site_label_3
_geom_torsion_atom_site_label_4
_geom_torsion
C12 O3 N1 C3 107.7(4)
C12 O3 N1 C1 -108.1(3)
C3 N1 C1 C4 -125.5(3)
O3 N1 C1 C4 81.9(3)
C3 N1 C1 C2 -8.1(2)
O3 N1 C1 C2 -160.7(3)
N1 C1 C4 O2 7.0(4)
C2 C1 C4 O2 -90.5(3)
N1 C1 C4 C5 -174.3(2)
C2 C1 C4 C5 88.2(3)
C7 C6 C5 C10 -0.2(4)
C7 C6 C5 C4 178.1(3)
O2 C4 C5 C6 179.7(3)
C1 C4 C5 C6 1.0(4)
O2 C4 C5 C10 -2.1(4)
C1 C4 C5 C10 179.2(2)
C9 C8 C7 C6 1.1(5)
C5 C6 C7 C8 -1.0(5)
N1 C1 C2 C11 123.3(3)
C4 C1 C2 C11 -121.5(3)
N1 C1 C2 C3 7.1(2)
C4 C1 C2 C3 122.2(3)
C15 C14 C13 C18 0.3(5)
C15 C14 C13 C12 -179.2(3)
C6 C5 C10 C9 1.2(4)
C4 C5 C10 C9 -177.1(3)
C5 C10 C9 C8 -1.1(5)
C7 C8 C9 C10 0.0(5)
C18 C17 C16 C15 0.0(5)
N1 O3 C12 C13 -177.5(3)
C14 C13 C12 O3 98.9(3)
C18 C13 C12 O3 -80.6(4)
C16 C17 C18 C13 -0.4(5)
C14 C13 C18 C17 0.2(5)
C12 C13 C18 C17 179.8(3)
C17 C16 C15 C14 0.5(5)
C13 C14 C15 C16 -0.7(5)
O3 N1 C3 O1 -17.3(6)
C1 N1 C3 O1 -169.3(4)
O3 N1 C3 C2 160.1(3)
C1 N1 C3 C2 8.2(2)
C11 C2 C3 O1 50.7(5)
C1 C2 C3 O1 169.7(4)
C11 C2 C3 N1 -126.6(3)
C1 C2 C3 N1 -7.6(2)
